data_8107179
loop_
_publ_author_name
'Ji, Xiao-Liang'
'Xie, Feng'
'Li, Yi-Biao'

_publ_section_title
;
 The crystal structure of 17-(bromoethynyl)-17-hydroxy-10, 13-dimethyl-
 1,2,6,7,8,9,10,11,12,13,14,15,16,17-tetradecahydro-3H-cyclopenta[a]phenanthren-3-one,
 C21H27BrO2
;
_journal_issue 4
_journal_name_full 'Zeitschrift f\"ur Kristallographie - New Crystal Structures'
_journal_page_first 655
_journal_page_last 657
_journal_paper_doi 10.1515/ncrs-2022-0165
_journal_volume 237
_journal_year 2022
_chemical_absolute_configuration ad
_chemical_formula_moiety 'C21 H27 Br O2'
_chemical_formula_sum 'C21 H27 Br O2'
_chemical_formula_weight 391.33
_space_group_crystal_system monoclinic
_space_group_IT_number 4
_space_group_name_Hall 'P 2yb'
_space_group_name_H-M_alt 'P 1 21 1'
_atom_sites_solution_hydrogens mixed
_atom_sites_solution_primary dual
_cell_angle_alpha 90
_cell_angle_beta 95.0757(19)
_cell_angle_gamma 90
_cell_formula_units_Z 2
_cell_length_a 6.62197(14)
_cell_length_b 11.7640(2)
_cell_length_c 11.8485(2)
_cell_measurement_reflns_used 4521
_cell_measurement_temperature 149.99(10)
_cell_measurement_theta_max 73.6270
_cell_measurement_theta_min 3.7530
_cell_volume 919.39(3)
_computing_cell_refinement 'CrysAlisPro 1.171.38.43f (Rigaku OD, 2015)'
_computing_data_collection 'CrysAlisPro 1.171.38.43f (Rigaku OD, 2015)'
_computing_data_reduction 'CrysAlisPro 1.171.38.43f (Rigaku OD, 2015)'
_computing_molecular_graphics 'Olex2 1.3-alpha (Dolomanov et al., 2009)'
_computing_publication_material 'Olex2 1.3-alpha (Dolomanov et al., 2009)'
_computing_structure_refinement 'SHELXL 2018/3 (Sheldrick, 2015)'
_computing_structure_solution 'SHELXT  (Sheldrick, 2015)'
_diffrn_ambient_environment N~2~
_diffrn_ambient_temperature 149.99(10)
_diffrn_detector 'CCD plate'
_diffrn_detector_area_resol_mean 5.2684
_diffrn_detector_type AtlasS2
_diffrn_measured_fraction_theta_full 0.999
_diffrn_measured_fraction_theta_max 0.974
_diffrn_measurement_details
;
List of Runs (angles in degrees, time in seconds):

  # Type    Start    End  Width  t~exp~   \w     \q     \k     \f   Frames
--------------------------------------------------------------------------
  1  \w    -65.00  17.00   1.00    1.00    --  -40.73  57.00  30.00   82
  2  \w    -30.00  -3.00   1.00    1.00    --  -40.73 125.00-150.00   27
  3  \w   -114.00 -22.00   1.00    1.00    --  -40.73 -38.00  30.00   92
  4  \w    148.00 175.00   1.00    1.00    --  107.58  30.00  30.00   27
  5  \w    109.00 173.00   1.00    1.00    --  107.58 125.00-120.00   64
  6  \w     97.00 172.00   1.00    1.00    --  107.58 125.00-150.00   75
  7  \w     97.00 174.00   1.00    1.00    --  107.58  45.00   0.00   77
  8  \w     40.00 129.00   1.00    1.00    --  107.58 -45.00-150.00   89
  9  \w     26.00  89.00   1.00    1.00    --  107.58 -95.00-180.00   63
 10  \w   -101.00 -23.00   1.00    1.00    --  -40.98 -57.00 120.00   78
 11  \w    -60.00 -27.00   1.00    1.00    --  -40.98 -57.00  30.00   33
 12  \w     63.00  93.00   1.00    1.00    --   40.98-125.00-150.00   30
 13  \w     23.00  77.00   1.00    1.00    --   40.98-125.00 -60.00   54
 14  \w     30.00  56.00   1.00    1.00    --   40.98-125.00-150.00   26
 15  \w    152.00 178.00   1.00    1.00    --  107.58  61.00 120.00   26
 16  \w     78.00 111.00   1.00    1.00    --  107.58  61.00 120.00   33
 17  \w     83.00 113.00   1.00    1.00    --  107.58  45.00  60.00   30
 18  \w     75.00 101.00   1.00    1.00    --  107.58  77.00  60.00   26
 19  \w     82.00  96.00   1.00    1.00    --  107.58  45.00  90.00   14
;
_diffrn_measurement_device 'four-circle diffractometer'
_diffrn_measurement_device_type 'SuperNova, Dual, Cu at zero, AtlasS2'
_diffrn_measurement_method '\w scans'
_diffrn_orient_matrix_type 'CrysAlisPro convention (1999,Acta A55,543-557)'
_diffrn_orient_matrix_UB_11 0.1749550000
_diffrn_orient_matrix_UB_12 -0.0075453000
_diffrn_orient_matrix_UB_13 0.0944229000
_diffrn_orient_matrix_UB_21 -0.1434364000
_diffrn_orient_matrix_UB_22 -0.0566317000
_diffrn_orient_matrix_UB_23 0.0788035000
_diffrn_orient_matrix_UB_31 0.0576297000
_diffrn_orient_matrix_UB_32 -0.1178203000
_diffrn_orient_matrix_UB_33 -0.0439310000
_diffrn_radiation_monochromator mirror
_diffrn_radiation_probe x-ray
_diffrn_radiation_type 'Cu K\a'
_diffrn_radiation_wavelength 1.54184
_diffrn_reflns_av_R_equivalents 0.0248
_diffrn_reflns_av_unetI/netI 0.0321
_diffrn_reflns_Laue_measured_fraction_full 0.999
_diffrn_reflns_Laue_measured_fraction_max 0.974
_diffrn_reflns_limit_h_max 8
_diffrn_reflns_limit_h_min -8
_diffrn_reflns_limit_k_max 13
_diffrn_reflns_limit_k_min -14
_diffrn_reflns_limit_l_max 13
_diffrn_reflns_limit_l_min -14
_diffrn_reflns_number 5032
_diffrn_reflns_point_group_measured_fraction_full 0.882
_diffrn_reflns_point_group_measured_fraction_max 0.841
_diffrn_reflns_theta_full 67.684
_diffrn_reflns_theta_max 73.787
_diffrn_reflns_theta_min 3.745
_diffrn_source 'micro-focus sealed X-ray tube'
_diffrn_source_type 'SuperNova (Cu) X-ray Source'
_exptl_absorpt_coefficient_mu 3.114
_exptl_absorpt_correction_T_max 1.00000
_exptl_absorpt_correction_T_min 0.47152
_exptl_absorpt_correction_type multi-scan
_exptl_absorpt_process_details
;
CrysAlisPro 1.171.38.43f (Rigaku Oxford Diffraction, 2015)
Empirical absorption correction using spherical harmonics,
 implemented in SCALE3 ABSPACK scaling algorithm.
;
_exptl_crystal_colour colourless
_exptl_crystal_colour_primary colourless
_exptl_crystal_density_diffrn 1.414
_exptl_crystal_description block
_exptl_crystal_F_000 408
_exptl_crystal_size_max 0.13
_exptl_crystal_size_mid 0.12
_exptl_crystal_size_min 0.11
_refine_diff_density_max 0.444
_refine_diff_density_min -0.609
_refine_diff_density_rms 0.064
_refine_ls_abs_structure_details
;
 Flack x determined using 1207 quotients [(I+)-(I-)]/[(I+)+(I-)]
 (Parsons, Flack and Wagner, Acta Cryst. B69 (2013) 249-259).
;
_refine_ls_abs_structure_Flack 0.007(13)
_refine_ls_extinction_coef .
_refine_ls_extinction_method none
_refine_ls_goodness_of_fit_ref 1.055
_refine_ls_hydrogen_treatment mixed
_refine_ls_matrix_type full
_refine_ls_number_parameters 223
_refine_ls_number_reflns 3136
_refine_ls_number_restraints 1
_refine_ls_restrained_S_all 1.055
_refine_ls_R_factor_all 0.0265
_refine_ls_R_factor_gt 0.0264
_refine_ls_shift/su_max 0.000
_refine_ls_shift/su_mean 0.000
_refine_ls_structure_factor_coef Fsqd
_refine_ls_weighting_details 'w=1/[\s^2^(Fo^2^)+(0.0487P)^2^] where P=(Fo^2^+2Fc^2^)/3'
_refine_ls_weighting_scheme calc
_refine_ls_wR_factor_gt 0.0693
_refine_ls_wR_factor_ref 0.0695
_reflns_Friedel_coverage 0.643
_reflns_Friedel_fraction_full 0.753
_reflns_Friedel_fraction_max 0.694
_reflns_number_gt 3117
_reflns_number_total 3136
_reflns_threshold_expression 'I > 2\s(I)'
_cod_data_source_file suppl_j_ncrs-2022-0165_suppl.cif
_cod_data_source_block b5
_cod_database_code 8107179
_shelx_space_group_comment
;
The symmetry employed for this shelxl refinement is uniquely defined
by the following loop, which should always be used as a source of
symmetry information in preference to the above space-group names.
They are only intended as comments.
;
_reflns_odcompleteness_completeness 100.00
_reflns_odcompleteness_iscentric 1
_reflns_odcompleteness_theta 66.97
_olex2_refinement_description
;
1. Fixed Uiso
 At 1.2 times of:
  All C(H) groups, All C(H,H) groups
 At 1.5 times of:
  All C(H,H,H) groups
2.a Ternary CH refined with riding coordinates:
 C7(H7), C8(H8), C14(H14)
2.b Secondary CH2 refined with riding coordinates:
 C4(H4A,H4B), C5(H5A,H5B), C9(H9A,H9B), C10(H10A,H10B), C11(H11A,H11B),
 C12(H12A,H12B), C15(H15A,H15B), C16(H16A,H16B)
2.c Aromatic/amide H refined with riding coordinates:
 C2(H2A)
2.d Idealised Me refined as rotating group:
 C20(H20A,H20B,H20C), C21(H21A,H21B,H21C)
;
_olex2_submission_special_instructions 'No special instructions were received'
_oxdiff_exptl_absorpt_empirical_details
;
Empirical correction (ABSPACK) includes:
- Absorption correction using spherical harmonics
- Frame scaling
;
_oxdiff_exptl_absorpt_empirical_full_max 1.655
_oxdiff_exptl_absorpt_empirical_full_min 0.456

loop_
_space_group_symop_operation_xyz
'x, y, z'
'-x, y+1/2, -z'

loop_
_atom_site_label
_atom_site_type_symbol
_atom_site_fract_x
_atom_site_fract_y
_atom_site_fract_z
_atom_site_U_iso_or_equiv
_atom_site_adp_type
_atom_site_occupancy
_atom_site_site_symmetry_order
_atom_site_calc_flag
_atom_site_refinement_flags_posn
_atom_site_refinement_flags_adp
_atom_site_refinement_flags_occupancy
_atom_site_disorder_assembly
_atom_site_disorder_group
Br1 Br 0.57735(4) 0.73015(4) 0.02963(2) 0.02312(11) Uani 1 1 d . . . . .
O1 O 0.8707(5) 0.4905(3) 0.8885(3) 0.0375(8) Uani 1 1 d . . . . .
O2 O 0.1317(4) 0.3783(2) 0.0460(2) 0.0226(5) Uani 1 1 d . . . . .
H2 H 0.080(10) 0.407(7) -0.013(6) 0.08(2) Uiso 1 1 d . . . . .
C1 C 0.4423(5) 0.4721(3) 0.6846(3) 0.0182(6) Uani 1 1 d . . . . .
C2 C 0.5656(6) 0.5079(3) 0.7731(3) 0.0239(7) Uani 1 1 d . . . . .
H2A H 0.527705 0.571802 0.812338 0.029 Uiso 1 1 calc R U . . .
C3 C 0.7573(6) 0.4518(3) 0.8114(3) 0.0244(7) Uani 1 1 d . . . . .
C4 C 0.8025(5) 0.3438(3) 0.7510(3) 0.0205(6) Uani 1 1 d . . . . .
H4A H 0.737225 0.280412 0.785528 0.025 Uiso 1 1 calc R U . . .
H4B H 0.947568 0.330182 0.758283 0.025 Uiso 1 1 calc R U . . .
C5 C 0.7265(5) 0.3516(3) 0.6258(3) 0.0186(6) Uani 1 1 d . . . . .
H5A H 0.754962 0.280463 0.589050 0.022 Uiso 1 1 calc R U . . .
H5B H 0.800738 0.411148 0.590759 0.022 Uiso 1 1 calc R U . . .
C6 C 0.4980(5) 0.3767(3) 0.6057(3) 0.0155(6) Uani 1 1 d . . . . .
C7 C 0.4464(4) 0.4166(3) 0.4810(2) 0.0145(6) Uani 1 1 d . . . . .
H7 H 0.530774 0.483716 0.471017 0.017 Uiso 1 1 calc R U . . .
C8 C 0.2240(4) 0.4567(3) 0.4577(2) 0.0147(6) Uani 1 1 d . . . . .
H8 H 0.133400 0.393500 0.472173 0.018 Uiso 1 1 calc R U . . .
C9 C 0.1848(5) 0.5550(3) 0.5373(3) 0.0190(6) Uani 1 1 d . . . . .
H9A H 0.266286 0.619795 0.518928 0.023 Uiso 1 1 calc R U . . .
H9B H 0.043319 0.577037 0.525444 0.023 Uiso 1 1 calc R U . . .
C10 C 0.2346(5) 0.5238(3) 0.6614(3) 0.0220(7) Uani 1 1 d . . . . .
H10A H 0.226384 0.591657 0.707314 0.026 Uiso 1 1 calc R U . . .
H10B H 0.134116 0.470364 0.683863 0.026 Uiso 1 1 calc R U . . .
C11 C 0.5056(5) 0.3284(3) 0.3925(3) 0.0173(6) Uani 1 1 d . . . . .
H11A H 0.650469 0.314959 0.403711 0.021 Uiso 1 1 calc R U . . .
H11B H 0.437713 0.257121 0.405577 0.021 Uiso 1 1 calc R U . . .
C12 C 0.4510(5) 0.3653(3) 0.2695(3) 0.0182(6) Uani 1 1 d . . . . .
H12A H 0.533830 0.429992 0.252332 0.022 Uiso 1 1 calc R U . . .
H12B H 0.480128 0.303731 0.219012 0.022 Uiso 1 1 calc R U . . .
C13 C 0.2272(5) 0.3974(2) 0.2495(2) 0.0148(6) Uani 1 1 d . . . . .
C14 C 0.1858(4) 0.4924(3) 0.3343(2) 0.0151(6) Uani 1 1 d . . . . .
H14 H 0.281437 0.553885 0.322401 0.018 Uiso 1 1 calc R U . . .
C15 C -0.0264(5) 0.5366(3) 0.2923(3) 0.0204(6) Uani 1 1 d . . . . .
H15A H -0.040006 0.616465 0.310348 0.025 Uiso 1 1 calc R U . . .
H15B H -0.130904 0.494089 0.326430 0.025 Uiso 1 1 calc R U . . .
C16 C -0.0415(5) 0.5180(3) 0.1622(3) 0.0217(7) Uani 1 1 d . . . . .
H16A H -0.056540 0.590186 0.122805 0.026 Uiso 1 1 calc R U . . .
H16B H -0.157113 0.470440 0.138385 0.026 Uiso 1 1 calc R U . . .
C17 C 0.1595(5) 0.4586(3) 0.1360(3) 0.0186(7) Uani 1 1 d . . . . .
C18 C 0.3076(5) 0.5458(3) 0.1060(3) 0.0198(6) Uani 1 1 d . . . . .
C19 C 0.4139(5) 0.6188(3) 0.0764(3) 0.0217(7) Uani 1 1 d . . . . .
C20 C 0.3767(5) 0.2695(3) 0.6323(3) 0.0198(6) Uani 1 1 d . . . . .
H20A H 0.405844 0.249520 0.710645 0.030 Uiso 1 1 calc R U . . .
H20B H 0.414356 0.207779 0.585503 0.030 Uiso 1 1 calc R U . . .
H20C H 0.234277 0.284421 0.617410 0.030 Uiso 1 1 calc R U . . .
C21 C 0.0920(5) 0.2920(3) 0.2597(3) 0.0226(7) Uani 1 1 d . . . . .
H21A H -0.047996 0.313918 0.248361 0.034 Uiso 1 1 calc R U . . .
H21B H 0.118667 0.259260 0.333754 0.034 Uiso 1 1 calc R U . . .
H21C H 0.121021 0.237146 0.203402 0.034 Uiso 1 1 calc R U . . .

loop_
_atom_site_aniso_label
_atom_site_aniso_U_11
_atom_site_aniso_U_22
_atom_site_aniso_U_33
_atom_site_aniso_U_23
_atom_site_aniso_U_13
_atom_site_aniso_U_12
Br1 0.02748(17) 0.02314(16) 0.01897(16) 0.00311(15) 0.00340(11) -0.00238(16)
O1 0.0413(17) 0.0403(17) 0.0274(16) -0.0102(13) -0.0173(13) 0.0085(14)
O2 0.0240(12) 0.0242(12) 0.0183(11) -0.0057(9) -0.0049(9) 0.0051(10)
C1 0.0217(15) 0.0178(14) 0.0154(14) 0.0023(11) 0.0024(12) -0.0003(12)
C2 0.0287(18) 0.0226(16) 0.0194(16) -0.0042(13) -0.0033(14) 0.0042(14)
C3 0.0272(18) 0.0263(17) 0.0189(16) 0.0014(14) -0.0026(14) 0.0011(15)
C4 0.0197(15) 0.0238(15) 0.0172(14) 0.0027(12) -0.0031(12) 0.0019(12)
C5 0.0173(15) 0.0214(15) 0.0167(15) 0.0015(12) -0.0001(12) 0.0014(12)
C6 0.0148(13) 0.0166(14) 0.0152(14) -0.0001(11) 0.0013(11) -0.0028(12)
C7 0.0140(14) 0.0140(14) 0.0153(15) 0.0003(11) 0.0001(11) -0.0010(11)
C8 0.0123(13) 0.0171(13) 0.0146(14) -0.0005(11) 0.0007(11) 0.0005(11)
C9 0.0179(14) 0.0182(15) 0.0205(15) -0.0020(12) 0.0001(12) 0.0041(12)
C10 0.0199(15) 0.0266(17) 0.0196(15) -0.0042(12) 0.0018(12) 0.0052(13)
C11 0.0171(14) 0.0192(15) 0.0156(14) -0.0003(12) 0.0003(11) 0.0055(12)
C12 0.0168(14) 0.0221(15) 0.0153(14) -0.0014(11) 0.0005(11) 0.0028(12)
C13 0.0152(14) 0.0149(13) 0.0141(14) -0.0007(11) 0.0006(11) 0.0011(11)
C14 0.0133(13) 0.0155(13) 0.0163(14) -0.0007(11) 0.0006(11) 0.0004(11)
C15 0.0160(14) 0.0241(15) 0.0208(15) -0.0003(12) -0.0005(12) 0.0062(13)
C16 0.0163(15) 0.0270(17) 0.0210(16) 0.0014(12) -0.0031(12) 0.0070(13)
C17 0.0172(16) 0.0218(17) 0.0163(17) -0.0026(14) -0.0022(13) 0.0004(14)
C18 0.0198(15) 0.0226(15) 0.0163(14) 0.0011(12) -0.0016(12) 0.0059(13)
C19 0.0251(17) 0.0230(16) 0.0171(14) 0.0016(12) 0.0029(12) 0.0008(13)
C20 0.0229(16) 0.0186(14) 0.0178(14) 0.0042(10) 0.0008(12) -0.0047(12)
C21 0.0220(16) 0.0186(15) 0.0266(16) -0.0010(13) -0.0003(13) -0.0045(13)

loop_
_atom_type_symbol
_atom_type_description
_atom_type_scat_dispersion_real
_atom_type_scat_dispersion_imag
_atom_type_scat_source
C C 0.0181 0.0091 'International Tables Vol C Tables 4.2.6.8 and 6.1.1.4'
H H 0.0000 0.0000 'International Tables Vol C Tables 4.2.6.8 and 6.1.1.4'
Br Br -0.6763 1.2805 'International Tables Vol C Tables 4.2.6.8 and 6.1.1.4'
O O 0.0492 0.0322 'International Tables Vol C Tables 4.2.6.8 and 6.1.1.4'

loop_
_geom_angle_atom_site_label_1
_geom_angle_atom_site_label_2
_geom_angle_atom_site_label_3
_geom_angle
_geom_angle_site_symmetry_1
_geom_angle_site_symmetry_3
C17 O2 H2 112(5) . .
C2 C1 C6 123.2(3) . .
C2 C1 C10 120.0(3) . .
C10 C1 C6 116.8(3) . .
C1 C2 H2A 118.2 . .
C1 C2 C3 123.5(3) . .
C3 C2 H2A 118.2 . .
O1 C3 C2 121.5(3) . .
O1 C3 C4 122.5(3) . .
C2 C3 C4 115.9(3) . .
C3 C4 H4A 109.6 . .
C3 C4 H4B 109.6 . .
C3 C4 C5 110.4(3) . .
H4A C4 H4B 108.1 . .
C5 C4 H4A 109.6 . .
C5 C4 H4B 109.6 . .
C4 C5 H5A 108.9 . .
C4 C5 H5B 108.9 . .
C4 C5 C6 113.4(3) . .
H5A C5 H5B 107.7 . .
C6 C5 H5A 108.9 . .
C6 C5 H5B 108.9 . .
C1 C6 C5 109.5(3) . .
C1 C6 C7 108.3(2) . .
C1 C6 C20 108.5(3) . .
C5 C6 C7 109.5(2) . .
C5 C6 C20 109.5(3) . .
C20 C6 C7 111.4(2) . .
C6 C7 H7 106.1 . .
C8 C7 C6 112.7(2) . .
C8 C7 H7 106.1 . .
C8 C7 C11 112.1(2) . .
C11 C7 C6 113.1(2) . .
C11 C7 H7 106.1 . .
C7 C8 H8 109.0 . .
C9 C8 C7 109.3(2) . .
C9 C8 H8 109.0 . .
C14 C8 C7 109.3(2) . .
C14 C8 H8 109.0 . .
C14 C8 C9 111.2(2) . .
C8 C9 H9A 109.1 . .
C8 C9 H9B 109.1 . .
H9A C9 H9B 107.9 . .
C10 C9 C8 112.3(3) . .
C10 C9 H9A 109.1 . .
C10 C9 H9B 109.1 . .
C1 C10 C9 113.0(3) . .
C1 C10 H10A 109.0 . .
C1 C10 H10B 109.0 . .
C9 C10 H10A 109.0 . .
C9 C10 H10B 109.0 . .
H10A C10 H10B 107.8 . .
C7 C11 H11A 108.8 . .
C7 C11 H11B 108.8 . .
H11A C11 H11B 107.7 . .
C12 C11 C7 113.6(2) . .
C12 C11 H11A 108.8 . .
C12 C11 H11B 108.8 . .
C11 C12 H12A 109.4 . .
C11 C12 H12B 109.4 . .
H12A C12 H12B 108.0 . .
C13 C12 C11 111.2(3) . .
C13 C12 H12A 109.4 . .
C13 C12 H12B 109.4 . .
C12 C13 C14 107.7(2) . .
C12 C13 C17 116.7(3) . .
C12 C13 C21 110.6(3) . .
C14 C13 C17 100.0(2) . .
C21 C13 C14 113.2(3) . .
C21 C13 C17 108.4(3) . .
C8 C14 C13 113.7(2) . .
C8 C14 H14 106.7 . .
C8 C14 C15 118.2(3) . .
C13 C14 H14 106.7 . .
C15 C14 C13 104.1(2) . .
C15 C14 H14 106.7 . .
C14 C15 H15A 110.9 . .
C14 C15 H15B 110.9 . .
C14 C15 C16 104.5(2) . .
H15A C15 H15B 108.9 . .
C16 C15 H15A 110.9 . .
C16 C15 H15B 110.9 . .
C15 C16 H16A 110.5 . .
C15 C16 H16B 110.5 . .
C15 C16 C17 106.3(2) . .
H16A C16 H16B 108.7 . .
C17 C16 H16A 110.5 . .
C17 C16 H16B 110.5 . .
O2 C17 C13 110.4(3) . .
O2 C17 C16 113.0(3) . .
O2 C17 C18 108.9(3) . .
C13 C17 C16 102.7(3) . .
C18 C17 C13 112.4(3) . .
C18 C17 C16 109.4(3) . .
C19 C18 C17 174.8(3) . .
C18 C19 Br1 179.4(3) . .
C6 C20 H20A 109.5 . .
C6 C20 H20B 109.5 . .
C6 C20 H20C 109.5 . .
H20A C20 H20B 109.5 . .
H20A C20 H20C 109.5 . .
H20B C20 H20C 109.5 . .
C13 C21 H21A 109.5 . .
C13 C21 H21B 109.5 . .
C13 C21 H21C 109.5 . .
H21A C21 H21B 109.5 . .
H21A C21 H21C 109.5 . .
H21B C21 H21C 109.5 . .

loop_
_geom_bond_atom_site_label_1
_geom_bond_atom_site_label_2
_geom_bond_distance
_geom_bond_site_symmetry_2
Br1 C19 1.817(3) .
O1 C3 1.218(4) .
O2 H2 0.82(7) .
O2 C17 1.424(4) .
C1 C2 1.338(5) .
C1 C6 1.526(4) .
C1 C10 1.506(4) .
C2 H2A 0.9300 .
C2 C3 1.467(5) .
C3 C4 1.502(5) .
C4 H4A 0.9700 .
C4 H4B 0.9700 .
C4 C5 1.527(4) .
C5 H5A 0.9700 .
C5 H5B 0.9700 .
C5 C6 1.539(4) .
C6 C7 1.560(4) .
C6 C20 1.544(4) .
C7 H7 0.9800 .
C7 C8 1.548(4) .
C7 C11 1.550(4) .
C8 H8 0.9800 .
C8 C9 1.529(4) .
C8 C14 1.521(4) .
C9 H9A 0.9700 .
C9 H9B 0.9700 .
C9 C10 1.523(4) .
C10 H10A 0.9700 .
C10 H10B 0.9700 .
C11 H11A 0.9700 .
C11 H11B 0.9700 .
C11 C12 1.533(4) .
C12 H12A 0.9700 .
C12 H12B 0.9700 .
C12 C13 1.528(4) .
C13 C14 1.542(4) .
C13 C17 1.557(4) .
C13 C21 1.541(4) .
C14 H14 0.9800 .
C14 C15 1.539(4) .
C15 H15A 0.9700 .
C15 H15B 0.9700 .
C15 C16 1.552(4) .
C16 H16A 0.9700 .
C16 H16B 0.9700 .
C16 C17 1.558(5) .
C17 C18 1.483(5) .
C18 C19 1.183(5) .
C20 H20A 0.9600 .
C20 H20B 0.9600 .
C20 H20C 0.9600 .
C21 H21A 0.9600 .
C21 H21B 0.9600 .
C21 H21C 0.9600 .

loop_
_geom_torsion_atom_site_label_1
_geom_torsion_atom_site_label_2
_geom_torsion_atom_site_label_3
_geom_torsion_atom_site_label_4
_geom_torsion
_geom_torsion_site_symmetry_1
_geom_torsion_site_symmetry_2
_geom_torsion_site_symmetry_3
_geom_torsion_site_symmetry_4
O1 C3 C4 C5 -145.0(4) . . . .
C1 C2 C3 O1 176.0(4) . . . .
C1 C2 C3 C4 -4.9(5) . . . .
C1 C6 C7 C8 -54.1(3) . . . .
C1 C6 C7 C11 177.5(2) . . . .
C2 C1 C6 C5 -13.7(4) . . . .
C2 C1 C6 C7 -133.1(3) . . . .
C2 C1 C6 C20 105.8(4) . . . .
C2 C1 C10 C9 133.7(3) . . . .
C2 C3 C4 C5 35.9(4) . . . .
C3 C4 C5 C6 -57.5(4) . . . .
C4 C5 C6 C1 45.5(4) . . . .
C4 C5 C6 C7 164.2(3) . . . .
C4 C5 C6 C20 -73.4(3) . . . .
C5 C6 C7 C8 -173.5(3) . . . .
C5 C6 C7 C11 58.0(3) . . . .
C6 C1 C2 C3 -6.9(5) . . . .
C6 C1 C10 C9 -48.3(4) . . . .
C6 C7 C8 C9 58.9(3) . . . .
C6 C7 C8 C14 -179.2(2) . . . .
C6 C7 C11 C12 178.6(3) . . . .
C7 C8 C9 C10 -55.6(3) . . . .
C7 C8 C14 C13 58.0(3) . . . .
C7 C8 C14 C15 -179.4(3) . . . .
C7 C11 C12 C13 -53.7(4) . . . .
C8 C7 C11 C12 49.9(4) . . . .
C8 C9 C10 C1 50.4(4) . . . .
C8 C14 C15 C16 -157.7(3) . . . .
C9 C8 C14 C13 178.8(2) . . . .
C9 C8 C14 C15 -58.6(3) . . . .
C10 C1 C2 C3 171.0(3) . . . .
C10 C1 C6 C5 168.3(3) . . . .
C10 C1 C6 C7 48.9(4) . . . .
C10 C1 C6 C20 -72.2(3) . . . .
C11 C7 C8 C9 -172.2(2) . . . .
C11 C7 C8 C14 -50.2(3) . . . .
C11 C12 C13 C14 57.1(3) . . . .
C11 C12 C13 C17 168.5(3) . . . .
C11 C12 C13 C21 -67.1(3) . . . .
C12 C13 C14 C8 -61.5(3) . . . .
C12 C13 C14 C15 168.4(2) . . . .
C12 C13 C17 O2 80.0(3) . . . .
C12 C13 C17 C16 -159.3(3) . . . .
C12 C13 C17 C18 -41.8(4) . . . .
C13 C14 C15 C16 -30.4(3) . . . .
C14 C8 C9 C10 -176.4(3) . . . .
C14 C13 C17 O2 -164.3(3) . . . .
C14 C13 C17 C16 -43.5(3) . . . .
C14 C13 C17 C18 73.9(3) . . . .
C14 C15 C16 C17 2.6(3) . . . .
C15 C16 C17 O2 144.6(3) . . . .
C15 C16 C17 C13 25.7(3) . . . .
C15 C16 C17 C18 -93.9(3) . . . .
C17 C13 C14 C8 176.1(2) . . . .
C17 C13 C14 C15 46.1(3) . . . .
C20 C6 C7 C8 65.2(3) . . . .
C20 C6 C7 C11 -63.3(3) . . . .
C21 C13 C14 C8 61.0(3) . . . .
C21 C13 C14 C15 -69.0(3) . . . .
C21 C13 C17 O2 -45.5(4) . . . .
C21 C13 C17 C16 75.2(3) . . . .
C21 C13 C17 C18 -167.3(3) . . . .
